data_7159930
loop_
_publ_author_name
'Uvarova, Ekaterina S.'
'Kutasevich, Anton V.'
'Lipatov, Egor S.'
'Pytskii, Ivan S.'
'Raitman, Oleg A.'
'Selivantev, Yuriy M.'
'Mityanov, Vitaly S.'

_publ_section_title
;
 Three-component cascade reaction of 3-ketonitriles, 2-unsubstituted
 imidazole <i>N</i>-oxides, and aldehydes.
;
_journal_issue 21
_journal_name_full 'Organic &amp; biomolecular chemistry'
_journal_page_first 4297
_journal_page_last 4308
_journal_paper_doi 10.1039/d4ob00353e
_journal_volume 22
_journal_year 2024
_chemical_formula_moiety 'C23 H21 N3 O2'
_chemical_formula_sum 'C23 H21 N3 O2'
_chemical_formula_weight 371.43
_space_group_crystal_system monoclinic
_space_group_IT_number 15
_space_group_name_Hall '-C 2yc'
_space_group_name_H-M_alt 'C 1 2/c 1'
_atom_sites_solution_hydrogens geom
_audit_creation_date 2022-11-09
_audit_creation_method
;
Olex2 1.3
(compiled 2020.11.12 svn.r5f609507 for OlexSys, GUI svn.r6408)
;
_audit_update_record
;
2022-11-14 deposited with the CCDC.	2024-05-02 downloaded from the CCDC.
;
_cell_angle_alpha 90
_cell_angle_beta 116.7010(10)
_cell_angle_gamma 90
_cell_formula_units_Z 8
_cell_length_a 28.6642(5)
_cell_length_b 8.5510(2)
_cell_length_c 17.5757(3)
_cell_measurement_reflns_used 8343
_cell_measurement_temperature 100
_cell_measurement_theta_max 30.53
_cell_measurement_theta_min 2.36
_cell_volume 3848.55(13)
_computing_molecular_graphics 'Olex2 1.3 (Dolomanov et al., 2009)'
_computing_publication_material 'Olex2 1.3 (Dolomanov et al., 2009)'
_computing_structure_refinement 'XL  (Sheldrick, 2008)'
_diffrn_ambient_temperature 100
_diffrn_measured_fraction_theta_full 0.998
_diffrn_measured_fraction_theta_max 0.998
_diffrn_measurement_device_type 'Bruker D8 Quest'
_diffrn_measurement_method '\f and \w scans'
_diffrn_radiation_type MoK\a
_diffrn_radiation_wavelength 0.71073
_diffrn_reflns_av_R_equivalents 0.0668
_diffrn_reflns_av_unetI/netI 0.0516
_diffrn_reflns_Laue_measured_fraction_full 0.998
_diffrn_reflns_Laue_measured_fraction_max 0.998
_diffrn_reflns_limit_h_max 38
_diffrn_reflns_limit_h_min -36
_diffrn_reflns_limit_k_max 11
_diffrn_reflns_limit_k_min -11
_diffrn_reflns_limit_l_max 21
_diffrn_reflns_limit_l_min -23
_diffrn_reflns_number 24875
_diffrn_reflns_point_group_measured_fraction_full 0.998
_diffrn_reflns_point_group_measured_fraction_max 0.998
_diffrn_reflns_theta_full 25.242
_diffrn_reflns_theta_max 29.000
_diffrn_reflns_theta_min 2.511
_exptl_absorpt_coefficient_mu 0.083
_exptl_absorpt_correction_T_max 0.8622
_exptl_absorpt_correction_T_min 0.5620
_exptl_absorpt_correction_type multi-scan
_exptl_absorpt_process_details
;
SADABS-2008/1 (Bruker,2008) was used for absorption correction.
wR2(int) was 0.1737 before and 0.0839 after correction.
The Ratio of minimum to maximum transmission is 0.6518.
The \l/2 correction factor is 0.0015.
;
_exptl_crystal_colour colourless
_exptl_crystal_colour_primary colourless
_exptl_crystal_density_diffrn 1.282
_exptl_crystal_description prism
_exptl_crystal_F_000 1568
_exptl_crystal_size_max 0.2
_exptl_crystal_size_mid 0.1
_exptl_crystal_size_min 0.1
_refine_diff_density_max 0.361
_refine_diff_density_min -0.234
_refine_diff_density_rms 0.048
_refine_ls_extinction_method none
_refine_ls_goodness_of_fit_ref 1.030
_refine_ls_hydrogen_treatment constr
_refine_ls_matrix_type full
_refine_ls_number_parameters 257
_refine_ls_number_reflns 5110
_refine_ls_number_restraints 0
_refine_ls_restrained_S_all 1.030
_refine_ls_R_factor_all 0.0540
_refine_ls_R_factor_gt 0.0434
_refine_ls_shift/su_max 0.000
_refine_ls_shift/su_mean 0.000
_refine_ls_structure_factor_coef Fsqd
_refine_ls_weighting_details 'w=1/[\s^2^(Fo^2^)+(0.0425P)^2^+2.9652P] where P=(Fo^2^+2Fc^2^)/3'
_refine_ls_weighting_scheme calc
_refine_ls_wR_factor_gt 0.1075
_refine_ls_wR_factor_ref 0.1151
_reflns_Friedel_coverage 0.000
_reflns_number_gt 4265
_reflns_number_total 5110
_reflns_threshold_expression 'I > 2\s(I)'
_cod_data_source_file d4ob00353e2.cif
_cod_data_source_block mv1119
_cod_depositor_comments 'Adding full bibliography for 7159930--7159933.cif.'
_cod_database_code 7159930
_shelxl_version_number 2014/6
_shelx_space_group_comment
;
The symmetry employed for this shelxl refinement is uniquely defined
by the following loop, which should always be used as a source of
symmetry information in preference to the above space-group names.
They are only intended as comments.
;
_shelx_estimated_absorpt_t_max 0.992
_shelx_estimated_absorpt_t_min 0.984
_olex2_refinement_description
;
1. Fixed Uiso
 At 1.2 times of:
  All C(H) groups
 At 1.5 times of:
  All C(H,H,H) groups
2.a Aromatic/amide H refined with riding coordinates:
 C11(H11), C3(H3), C5(H5), C1(H1), C9(H9), C12(H12), C8(H8), C6(H6), C2(H2)
2.b Idealised Me refined as rotating group:
 C21(H21A,H21B,H21C), C20(H20A,H20B,H20C), C22(H22A,H22B,H22C), C23(H23A,H23B,
 H23C)
;
_olex2_submission_special_instructions 'No special instructions were received'

loop_
_space_group_symop_operation_xyz
'x, y, z'
'-x, y, -z+1/2'
'x+1/2, y+1/2, z'
'-x+1/2, y+1/2, -z+1/2'
'-x, -y, -z'
'x, -y, z-1/2'
'-x+1/2, -y+1/2, -z'
'x+1/2, -y+1/2, z-1/2'

loop_
_atom_site_label
_atom_site_type_symbol
_atom_site_fract_x
_atom_site_fract_y
_atom_site_fract_z
_atom_site_U_iso_or_equiv
_atom_site_adp_type
_atom_site_occupancy
_atom_site_site_symmetry_order
_atom_site_calc_flag
_atom_site_refinement_flags_posn
_atom_site_refinement_flags_adp
_atom_site_refinement_flags_occupancy
_atom_site_disorder_assembly
_atom_site_disorder_group
O1 O 0.33666(3) 0.53928(11) 0.95413(5) 0.0216(2) Uani 1 1 d . . . . .
C21 C 0.45229(4) 0.33745(16) 0.81385(8) 0.0196(2) Uani 1 1 d . . . . .
H21A H 0.4753 0.4009 0.8628 0.029 Uiso 1 1 calc R U . . .
H21B H 0.4701 0.3126 0.7791 0.029 Uiso 1 1 calc R U . . .
H21C H 0.4434 0.2403 0.8340 0.029 Uiso 1 1 calc R U . . .
O2 O 0.08819(3) 0.52827(12) 0.42906(6) 0.0223(2) Uani 1 1 d . . . . .
C11 C 0.14096(4) 0.64141(14) 0.56119(7) 0.0169(2) Uani 1 1 d . . . . .
H11 H 0.1131 0.7113 0.5517 0.020 Uiso 1 1 calc R U . . .
N3 N 0.34279(4) 0.57868(12) 0.66902(6) 0.0138(2) Uani 1 1 d . . . . .
C20 C 0.07984(5) 0.40656(19) 0.36864(8) 0.0275(3) Uani 1 1 d . . . . .
H20A H 0.0447 0.4164 0.3213 0.041 Uiso 1 1 calc R U . . .
H20B H 0.0833 0.3047 0.3963 0.041 Uiso 1 1 calc R U . . .
H20C H 0.1058 0.4151 0.3468 0.041 Uiso 1 1 calc R U . . .
N2 N 0.36225(4) 0.42125(12) 0.78038(6) 0.0144(2) Uani 1 1 d . . . . .
C3 C 0.36739(5) 0.81067(15) 0.82851(7) 0.0174(2) Uani 1 1 d . . . . .
H3 H 0.3328 0.8323 0.7868 0.021 Uiso 1 1 calc R U . . .
N1 N 0.20161(4) 0.57460(14) 0.83780(7) 0.0222(2) Uani 1 1 d . . . . .
C5 C 0.42744(5) 0.65981(17) 0.94787(8) 0.0220(3) Uani 1 1 d . . . . .
H5 H 0.4339 0.5790 0.9885 0.026 Uiso 1 1 calc R U . . .
C17 C 0.28209(4) 0.58001(14) 0.80803(7) 0.0146(2) Uani 1 1 d . . . . .
C1 C 0.45928(5) 0.86785(19) 0.89142(9) 0.0280(3) Uani 1 1 d . . . . .
H1 H 0.4875 0.9282 0.8931 0.034 Uiso 1 1 calc R U . . .
C9 C 0.17658(5) 0.43033(14) 0.51180(7) 0.0162(2) Uani 1 1 d . . . . .
H9 H 0.1730 0.3554 0.4696 0.019 Uiso 1 1 calc R U . . .
C12 C 0.18690(4) 0.65079(14) 0.63571(7) 0.0152(2) Uani 1 1 d . . . . .
H12 H 0.1903 0.7261 0.6776 0.018 Uiso 1 1 calc R U . . .
C18 C 0.33286(4) 0.59581(14) 0.88791(7) 0.0154(2) Uani 1 1 d . . . . .
C8 C 0.22284(4) 0.44237(14) 0.58606(7) 0.0150(2) Uani 1 1 d . . . . .
H8 H 0.2513 0.3764 0.5939 0.018 Uiso 1 1 calc R U . . .
C15 C 0.32631(4) 0.51493(14) 0.72424(7) 0.0133(2) Uani 1 1 d . . . . .
C22 C 0.42458(5) 0.57860(16) 0.65107(8) 0.0200(3) Uani 1 1 d . . . . .
H22A H 0.4062 0.5546 0.5901 0.030 Uiso 1 1 calc R U . . .
H22B H 0.4584 0.5248 0.6763 0.030 Uiso 1 1 calc R U . . .
H22C H 0.4302 0.6917 0.6588 0.030 Uiso 1 1 calc R U . . .
C7 C 0.22857(4) 0.54957(14) 0.64981(7) 0.0137(2) Uani 1 1 d . . . . .
C23 C 0.31679(5) 0.69530(15) 0.60251(8) 0.0192(2) Uani 1 1 d . . . . .
H23A H 0.2832 0.7236 0.6009 0.029 Uiso 1 1 calc R U . . .
H23B H 0.3109 0.6519 0.5473 0.029 Uiso 1 1 calc R U . . .
H23C H 0.3388 0.7886 0.6148 0.029 Uiso 1 1 calc R U . . .
C14 C 0.39270(4) 0.52491(14) 0.69355(7) 0.0147(2) Uani 1 1 d . . . . .
C10 C 0.13531(4) 0.52975(15) 0.49986(7) 0.0162(2) Uani 1 1 d . . . . .
C6 C 0.46851(5) 0.74726(19) 0.94946(8) 0.0285(3) Uani 1 1 d . . . . .
H6 H 0.5032 0.7247 0.9905 0.034 Uiso 1 1 calc R U . . .
C19 C 0.23685(4) 0.57726(14) 0.82341(7) 0.0162(2) Uani 1 1 d . . . . .
C16 C 0.27803(4) 0.55382(13) 0.72843(7) 0.0134(2) Uani 1 1 d . . . . .
C4 C 0.37642(4) 0.69049(14) 0.88651(7) 0.0157(2) Uani 1 1 d . . . . .
C13 C 0.40356(4) 0.42662(14) 0.76155(7) 0.0148(2) Uani 1 1 d . . . . .
C2 C 0.40866(5) 0.89959(16) 0.83110(8) 0.0232(3) Uani 1 1 d . . . . .
H2 H 0.4022 0.9822 0.7915 0.028 Uiso 1 1 calc R U . . .

loop_
_atom_site_aniso_label
_atom_site_aniso_U_11
_atom_site_aniso_U_22
_atom_site_aniso_U_33
_atom_site_aniso_U_23
_atom_site_aniso_U_13
_atom_site_aniso_U_12
O1 0.0218(4) 0.0264(5) 0.0166(4) 0.0040(4) 0.0086(3) -0.0019(4)
C21 0.0144(5) 0.0220(6) 0.0212(6) 0.0032(5) 0.0069(4) 0.0030(5)
O2 0.0147(4) 0.0276(5) 0.0187(4) -0.0006(4) 0.0023(3) 0.0003(4)
C11 0.0140(5) 0.0170(6) 0.0211(6) 0.0027(5) 0.0091(4) 0.0026(4)
N3 0.0128(4) 0.0156(5) 0.0138(4) 0.0005(4) 0.0067(4) 0.0004(4)
C20 0.0199(6) 0.0378(8) 0.0192(6) -0.0057(6) 0.0038(5) -0.0050(6)
N2 0.0135(4) 0.0142(5) 0.0157(5) -0.0007(4) 0.0068(4) -0.0010(4)
C3 0.0172(5) 0.0176(6) 0.0176(5) -0.0017(4) 0.0081(4) -0.0013(4)
N1 0.0202(5) 0.0284(6) 0.0211(5) -0.0029(4) 0.0121(4) -0.0037(4)
C5 0.0181(6) 0.0281(7) 0.0174(6) 0.0023(5) 0.0058(5) -0.0016(5)
C17 0.0136(5) 0.0144(5) 0.0166(5) 0.0000(4) 0.0074(4) -0.0016(4)
C1 0.0217(6) 0.0370(8) 0.0257(7) -0.0033(6) 0.0109(5) -0.0134(6)
C9 0.0175(5) 0.0169(6) 0.0155(5) -0.0009(4) 0.0086(4) -0.0013(4)
C12 0.0158(5) 0.0146(5) 0.0175(5) -0.0002(4) 0.0094(4) 0.0002(4)
C18 0.0157(5) 0.0153(5) 0.0156(5) -0.0008(4) 0.0076(4) 0.0001(4)
C8 0.0146(5) 0.0151(6) 0.0172(5) 0.0009(4) 0.0088(4) 0.0012(4)
C15 0.0132(5) 0.0135(5) 0.0135(5) -0.0011(4) 0.0063(4) -0.0013(4)
C22 0.0162(5) 0.0260(7) 0.0211(6) 0.0024(5) 0.0113(5) 0.0002(5)
C7 0.0127(5) 0.0152(5) 0.0142(5) 0.0010(4) 0.0068(4) -0.0005(4)
C23 0.0193(5) 0.0213(6) 0.0190(5) 0.0072(5) 0.0104(4) 0.0045(5)
C14 0.0119(5) 0.0162(6) 0.0161(5) -0.0013(4) 0.0064(4) -0.0002(4)
C10 0.0133(5) 0.0189(6) 0.0154(5) 0.0034(4) 0.0055(4) -0.0016(4)
C6 0.0154(6) 0.0430(9) 0.0225(6) -0.0001(6) 0.0044(5) -0.0061(6)
C19 0.0175(5) 0.0170(6) 0.0143(5) -0.0021(4) 0.0073(4) -0.0027(4)
C16 0.0133(5) 0.0116(5) 0.0163(5) 0.0005(4) 0.0074(4) -0.0009(4)
C4 0.0153(5) 0.0169(6) 0.0154(5) -0.0027(4) 0.0074(4) -0.0017(4)
C13 0.0127(5) 0.0158(6) 0.0159(5) -0.0018(4) 0.0064(4) -0.0009(4)
C2 0.0252(6) 0.0222(7) 0.0237(6) -0.0003(5) 0.0124(5) -0.0066(5)

loop_
_atom_type_symbol
_atom_type_description
_atom_type_scat_dispersion_real
_atom_type_scat_dispersion_imag
_atom_type_scat_source
C C 0.0033 0.0016 'International Tables Vol C Tables 4.2.6.8 and 6.1.1.4'
H H 0.0000 0.0000 'International Tables Vol C Tables 4.2.6.8 and 6.1.1.4'
N N 0.0061 0.0033 'International Tables Vol C Tables 4.2.6.8 and 6.1.1.4'
O O 0.0106 0.0060 'International Tables Vol C Tables 4.2.6.8 and 6.1.1.4'

loop_
_geom_angle_atom_site_label_1
_geom_angle_atom_site_label_2
_geom_angle_atom_site_label_3
_geom_angle
_geom_angle_site_symmetry_1
_geom_angle_site_symmetry_3
_geom_angle_publ_flag
H21A C21 H21B 109.5 . . ?
H21A C21 H21C 109.5 . . ?
H21B C21 H21C 109.5 . . ?
C13 C21 H21A 109.5 . . ?
C13 C21 H21B 109.5 . . ?
C13 C21 H21C 109.5 . . ?
C10 O2 C20 116.83(10) . . ?
C12 C11 H11 119.9 . . ?
C12 C11 C10 120.22(11) . . ?
C10 C11 H11 119.9 . . ?
C15 N3 C23 128.67(10) . . ?
C15 N3 C14 106.64(9) . . ?
C14 N3 C23 124.34(10) . . ?
O2 C20 H20A 109.5 . . ?
O2 C20 H20B 109.5 . . ?
O2 C20 H20C 109.5 . . ?
H20A C20 H20B 109.5 . . ?
H20A C20 H20C 109.5 . . ?
H20B C20 H20C 109.5 . . ?
C15 N2 C13 105.50(9) . . ?
C4 C3 H3 119.8 . . ?
C4 C3 C2 120.41(11) . . ?
C2 C3 H3 119.8 . . ?
C6 C5 H5 120.0 . . ?
C6 C5 C4 119.98(12) . . ?
C4 C5 H5 120.0 . . ?
C19 C17 C18 113.64(9) . . ?
C16 C17 C18 124.72(10) . . ?
C16 C17 C19 121.29(10) . . ?
C6 C1 H1 120.1 . . ?
C2 C1 H1 120.1 . . ?
C2 C1 C6 119.70(12) . . ?
C8 C9 H9 120.5 . . ?
C8 C9 C10 119.02(11) . . ?
C10 C9 H9 120.5 . . ?
C11 C12 H12 119.8 . . ?
C11 C12 C7 120.32(11) . . ?
C7 C12 H12 119.8 . . ?
O1 C18 C17 119.23(10) . . ?
O1 C18 C4 120.84(10) . . ?
C4 C18 C17 119.77(10) . . ?
C9 C8 H8 119.3 . . ?
C9 C8 C7 121.45(11) . . ?
C7 C8 H8 119.3 . . ?
N3 C15 C16 125.67(10) . . ?
N2 C15 N3 111.56(10) . . ?
N2 C15 C16 122.51(10) . . ?
H22A C22 H22B 109.5 . . ?
H22A C22 H22C 109.5 . . ?
H22B C22 H22C 109.5 . . ?
C14 C22 H22A 109.5 . . ?
C14 C22 H22B 109.5 . . ?
C14 C22 H22C 109.5 . . ?
C12 C7 C16 122.37(10) . . ?
C8 C7 C12 118.56(10) . . ?
C8 C7 C16 119.06(10) . . ?
N3 C23 H23A 109.5 . . ?
N3 C23 H23B 109.5 . . ?
N3 C23 H23C 109.5 . . ?
H23A C23 H23B 109.5 . . ?
H23A C23 H23C 109.5 . . ?
H23B C23 H23C 109.5 . . ?
N3 C14 C22 121.76(11) . . ?
N3 C14 C13 105.89(10) . . ?
C13 C14 C22 132.29(11) . . ?
O2 C10 C11 115.78(10) . . ?
O2 C10 C9 123.84(11) . . ?
C11 C10 C9 120.37(10) . . ?
C5 C6 C1 120.41(12) . . ?
C5 C6 H6 119.8 . . ?
C1 C6 H6 119.8 . . ?
N1 C19 C17 178.29(12) . . ?
C17 C16 C15 116.26(10) . . ?
C17 C16 C7 124.61(10) . . ?
C15 C16 C7 118.92(9) . . ?
C3 C4 C5 119.41(11) . . ?
C3 C4 C18 122.06(10) . . ?
C5 C4 C18 118.49(11) . . ?
N2 C13 C21 120.48(10) . . ?
N2 C13 C14 110.37(10) . . ?
C14 C13 C21 129.12(10) . . ?
C3 C2 H2 120.0 . . ?
C1 C2 C3 120.07(12) . . ?
C1 C2 H2 120.0 . . ?

loop_
_geom_bond_atom_site_label_1
_geom_bond_atom_site_label_2
_geom_bond_distance
_geom_bond_site_symmetry_2
_geom_bond_publ_flag
O1 C18 1.2191(14) . ?
C21 H21A 0.9800 . ?
C21 H21B 0.9800 . ?
C21 H21C 0.9800 . ?
C21 C13 1.4910(16) . ?
O2 C20 1.4282(17) . ?
O2 C10 1.3648(13) . ?
C11 H11 0.9500 . ?
C11 C12 1.3805(16) . ?
C11 C10 1.3938(17) . ?
N3 C15 1.3689(14) . ?
N3 C23 1.4607(15) . ?
N3 C14 1.3748(14) . ?
C20 H20A 0.9800 . ?
C20 H20B 0.9800 . ?
C20 H20C 0.9800 . ?
N2 C15 1.3277(15) . ?
N2 C13 1.3661(14) . ?
C3 H3 0.9500 . ?
C3 C4 1.3874(17) . ?
C3 C2 1.3896(17) . ?
N1 C19 1.1466(15) . ?
C5 H5 0.9500 . ?
C5 C6 1.3843(18) . ?
C5 C4 1.3976(16) . ?
C17 C18 1.5071(15) . ?
C17 C19 1.4387(15) . ?
C17 C16 1.3691(16) . ?
C1 H1 0.9500 . ?
C1 C6 1.390(2) . ?
C1 C2 1.3857(19) . ?
C9 H9 0.9500 . ?
C9 C8 1.3845(16) . ?
C9 C10 1.3939(17) . ?
C12 H12 0.9500 . ?
C12 C7 1.4040(16) . ?
C18 C4 1.4976(16) . ?
C8 H8 0.9500 . ?
C8 C7 1.3991(16) . ?
C15 C16 1.4571(15) . ?
C22 H22A 0.9800 . ?
C22 H22B 0.9800 . ?
C22 H22C 0.9800 . ?
C22 C14 1.4888(16) . ?
C7 C16 1.4697(15) . ?
C23 H23A 0.9800 . ?
C23 H23B 0.9800 . ?
C23 H23C 0.9800 . ?
C14 C13 1.3775(16) . ?
C6 H6 0.9500 . ?
C2 H2 0.9500 . ?

loop_
_geom_torsion_atom_site_label_1
_geom_torsion_atom_site_label_2
_geom_torsion_atom_site_label_3
_geom_torsion_atom_site_label_4
_geom_torsion
_geom_torsion_site_symmetry_1
_geom_torsion_site_symmetry_2
_geom_torsion_site_symmetry_3
_geom_torsion_site_symmetry_4
_geom_torsion_publ_flag
O1 C18 C4 C3 -149.99(12) . . . . ?
O1 C18 C4 C5 27.54(17) . . . . ?
C11 C12 C7 C8 1.49(17) . . . . ?
C11 C12 C7 C16 -179.33(11) . . . . ?
N3 C15 C16 C17 -133.69(12) . . . . ?
N3 C15 C16 C7 51.32(16) . . . . ?
N3 C14 C13 C21 -179.18(12) . . . . ?
N3 C14 C13 N2 -1.24(13) . . . . ?
C20 O2 C10 C11 -174.85(11) . . . . ?
C20 O2 C10 C9 6.51(17) . . . . ?
N2 C15 C16 C17 39.95(16) . . . . ?
N2 C15 C16 C7 -135.05(12) . . . . ?
C17 C18 C4 C3 25.35(17) . . . . ?
C17 C18 C4 C5 -157.12(11) . . . . ?
C9 C8 C7 C12 -2.67(17) . . . . ?
C9 C8 C7 C16 178.13(11) . . . . ?
C12 C11 C10 O2 179.01(10) . . . . ?
C12 C11 C10 C9 -2.30(17) . . . . ?
C12 C7 C16 C17 37.75(17) . . . . ?
C12 C7 C16 C15 -147.70(11) . . . . ?
C18 C17 C16 C15 9.89(17) . . . . ?
C18 C17 C16 C7 -175.43(11) . . . . ?
C8 C9 C10 O2 179.72(11) . . . . ?
C8 C9 C10 C11 1.14(17) . . . . ?
C8 C7 C16 C17 -143.08(12) . . . . ?
C8 C7 C16 C15 31.47(15) . . . . ?
C15 N3 C14 C22 -175.97(11) . . . . ?
C15 N3 C14 C13 1.73(13) . . . . ?
C15 N2 C13 C21 178.37(11) . . . . ?
C15 N2 C13 C14 0.22(13) . . . . ?
C22 C14 C13 C21 -1.8(2) . . . . ?
C22 C14 C13 N2 176.12(12) . . . . ?
C23 N3 C15 N2 -175.10(11) . . . . ?
C23 N3 C15 C16 -0.87(19) . . . . ?
C23 N3 C14 C22 -2.22(18) . . . . ?
C23 N3 C14 C13 175.48(11) . . . . ?
C14 N3 C15 N2 -1.70(13) . . . . ?
C14 N3 C15 C16 172.53(11) . . . . ?
C10 C11 C12 C7 0.95(17) . . . . ?
C10 C9 C8 C7 1.36(17) . . . . ?
C6 C5 C4 C3 -1.10(19) . . . . ?
C6 C5 C4 C18 -178.70(12) . . . . ?
C6 C1 C2 C3 -0.3(2) . . . . ?
C19 C17 C18 O1 31.67(16) . . . . ?
C19 C17 C18 C4 -143.75(11) . . . . ?
C19 C17 C16 C15 -162.95(11) . . . . ?
C19 C17 C16 C7 11.73(18) . . . . ?
C16 C17 C18 O1 -141.66(13) . . . . ?
C16 C17 C18 C4 42.92(17) . . . . ?
C4 C3 C2 C1 0.50(19) . . . . ?
C4 C5 C6 C1 1.3(2) . . . . ?
C13 N2 C15 N3 0.92(13) . . . . ?
C13 N2 C15 C16 -173.52(10) . . . . ?
C2 C3 C4 C5 0.20(18) . . . . ?
C2 C3 C4 C18 177.71(11) . . . . ?
C2 C1 C6 C5 -0.6(2) . . . . ?
